data_4332315
loop_
_publ_author_name
'Tamayo, Abel'
'Escriche, Lluis'
'Lodeiro, Carlos'
'Ribas-Ari\~no, Jordi'
'Ribas, Joan'
'Covelo, Berta'
'Casab\'o, Jaume'

_publ_section_title
;
 Structural and Magnetic Properties of a Complete Halide Series of
 NiIIComplexes with a Pyridine-Containing 14-Membered Macrocycle
;
_journal_issue 19
_journal_name_full 'Inorganic Chemistry'
_journal_page_first 7621
_journal_page_last 7627
_journal_paper_doi 10.1021/ic060231s
_journal_volume 45
_journal_year 2006
_chemical_formula_sum 'C13 H20 B F5 N2 Ni S2'
_chemical_formula_weight 432.95
_chemical_name_systematic
; 
 ? 
;
_space_group_IT_number 14
_symmetry_cell_setting monoclinic
_symmetry_space_group_name_Hall '-P 2yn'
_symmetry_space_group_name_H-M 'P 1 21/n 1'
_atom_sites_solution_hydrogens geom
_atom_sites_solution_primary direct
_atom_sites_solution_secondary difmap
_audit_creation_method SHELXL-97
_cell_angle_alpha 90.00
_cell_angle_beta 93.099(4)
_cell_angle_gamma 90.00
_cell_formula_units_Z 4
_cell_length_a 9.386(2)
_cell_length_b 9.759(2)
_cell_length_c 18.572(4)
_cell_measurement_reflns_used 1005
_cell_measurement_temperature 293(2)
_cell_measurement_theta_max 28.22
_cell_measurement_theta_min 3.03
_cell_volume 1698.7(6)
_computing_cell_refinement 'Bruker SMART'
_computing_data_collection 'Bruker SMART'
_computing_data_reduction 'Bruker SAINT'
_computing_molecular_graphics 'Bruker SHELXTL'
_computing_publication_material 'Bruker SHELXTL'
_computing_structure_refinement 'SHELXL-97 (Sheldrick, 1997)'
_computing_structure_solution 'SHELXS-97 (Sheldrick, 1990)'
_diffrn_ambient_temperature 293(2)
_diffrn_measured_fraction_theta_full 0.971
_diffrn_measured_fraction_theta_max 0.971
_diffrn_measurement_device_type 'CCD area detector'
_diffrn_measurement_method 'phi and omega scans'
_diffrn_radiation_monochromator graphite
_diffrn_radiation_source 'fine-focus sealed tube'
_diffrn_radiation_type MoK\a
_diffrn_radiation_wavelength 0.71073
_diffrn_reflns_av_R_equivalents 0.0369
_diffrn_reflns_av_sigmaI/netI 0.0368
_diffrn_reflns_limit_h_max 12
_diffrn_reflns_limit_h_min -12
_diffrn_reflns_limit_k_max 13
_diffrn_reflns_limit_k_min -12
_diffrn_reflns_limit_l_max 24
_diffrn_reflns_limit_l_min -24
_diffrn_reflns_number 15407
_diffrn_reflns_theta_full 28.31
_diffrn_reflns_theta_max 28.31
_diffrn_reflns_theta_min 2.20
_exptl_absorpt_coefficient_mu 1.436
_exptl_absorpt_correction_T_max 1.00000
_exptl_absorpt_correction_T_min 0.732870
_exptl_absorpt_correction_type multi-scan
_exptl_crystal_colour blue
_exptl_crystal_density_diffrn 1.693
_exptl_crystal_density_method 'not measured'
_exptl_crystal_description plate
_exptl_crystal_F_000 888
_exptl_crystal_size_max 0.39
_exptl_crystal_size_mid 0.24
_exptl_crystal_size_min 0.09
_refine_diff_density_max 0.641
_refine_diff_density_min -0.634
_refine_diff_density_rms 0.083
_refine_ls_extinction_method none
_refine_ls_goodness_of_fit_ref 1.028
_refine_ls_hydrogen_treatment mixed
_refine_ls_matrix_type full
_refine_ls_number_parameters 221
_refine_ls_number_reflns 4092
_refine_ls_number_restraints 0
_refine_ls_restrained_S_all 1.028
_refine_ls_R_factor_all 0.0498
_refine_ls_R_factor_gt 0.0323
_refine_ls_shift/su_max 0.001
_refine_ls_shift/su_mean 0.000
_refine_ls_structure_factor_coef Fsqd
_refine_ls_weighting_details 'calc w=1/[\s^2^(Fo^2^)+(0.0268P)^2^+1.6622P] where P=(Fo^2^+2Fc^2^)/3'
_refine_ls_weighting_scheme calc
_refine_ls_wR_factor_gt 0.0672
_refine_ls_wR_factor_ref 0.0745
_reflns_number_gt 3204
_reflns_number_total 4092
_reflns_threshold_expression >2sigma(I)
_cod_data_source_file ic060231ssup1.cif
_cod_data_source_block ni_f
_cod_depositor_comments
;
The following automatic conversions were performed:

'_symmetry_cell_setting' value 'Monoclinic' changed to 'monoclinic'
according to /home/saulius/struct/CIF-dictionaries/cif_core.dic
dictionary named 'cif_core.dic' version 2.4.2 from 2011-04-26.

Automatic conversion script
Id: cif_fix_values 1891 2012-01-12 08:04:46Z andrius 
;
_cod_original_sg_symbol_H-M P2(1)/n
_cod_database_code 4332315

loop_
_symmetry_equiv_pos_as_xyz
'x, y, z'
'-x+1/2, y+1/2, -z+1/2'
'-x, -y, -z'
'x-1/2, -y-1/2, z-1/2'

loop_
_atom_site_label
_atom_site_type_symbol
_atom_site_fract_x
_atom_site_fract_y
_atom_site_fract_z
_atom_site_U_iso_or_equiv
_atom_site_adp_type
_atom_site_occupancy
_atom_site_symmetry_multiplicity
_atom_site_calc_flag
_atom_site_refinement_flags
C8 C 0.4282(3) -0.0092(3) 0.60861(14) 0.0336(6) Uani 1 1 d .
H8 H 0.3501 -0.0596 0.6225 0.040 Uiso 1 1 calc R
Ni Ni 0.51126(3) 0.41922(3) 0.571509(14) 0.01281(8) Uani 1 1 d .
S1 S 0.77293(6) 0.40472(6) 0.57631(3) 0.01962(13) Uani 1 1 d .
S2 S 0.26384(6) 0.35543(6) 0.56769(3) 0.02127(13) Uani 1 1 d .
F F 0.48376(13) 0.61163(12) 0.53571(6) 0.0162(3) Uani 1 1 d .
F1 F -0.00627(17) 0.98336(16) 0.65105(9) 0.0371(4) Uani 1 1 d .
F3 F -0.0127(2) 0.78394(17) 0.71413(9) 0.0526(5) Uani 1 1 d .
N1 N 0.5139(2) 0.5040(2) 0.67640(10) 0.0171(4) Uani 1 1 d .
C1 C 0.6472(2) 0.5857(2) 0.68896(13) 0.0221(5) Uani 1 1 d .
H1A H 0.6307 0.6565 0.7242 0.026 Uiso 1 1 calc R
H1B H 0.6691 0.6307 0.6443 0.026 Uiso 1 1 calc R
N2 N 0.5347(2) 0.20864(19) 0.58773(10) 0.0190(4) Uani 1 1 d .
C13 C 0.3883(2) 0.5935(2) 0.68740(13) 0.0224(5) Uani 1 1 d .
H13A H 0.3771 0.6566 0.6471 0.027 Uiso 1 1 calc R
H13B H 0.4074 0.6475 0.7307 0.027 Uiso 1 1 calc R
F4 F -0.0789(2) 0.7838(2) 0.59601(13) 0.0801(8) Uani 1 1 d .
C12 C 0.2485(3) 0.5168(3) 0.69432(13) 0.0271(5) Uani 1 1 d .
H12A H 0.2678 0.4353 0.7231 0.033 Uiso 1 1 calc R
H12B H 0.1850 0.5743 0.7206 0.033 Uiso 1 1 calc R
F2 F 0.15026(18) 0.8122(2) 0.63282(12) 0.0597(6) Uani 1 1 d .
C3 C 0.7955(2) 0.3698(2) 0.67242(12) 0.0218(5) Uani 1 1 d .
H3A H 0.7265 0.3015 0.6858 0.026 Uiso 1 1 calc R
H3B H 0.8903 0.3334 0.6836 0.026 Uiso 1 1 calc R
C5 C 0.6537(3) 0.1443(2) 0.56875(12) 0.0230(5) Uani 1 1 d .
C2 C 0.7748(2) 0.5006(3) 0.71535(13) 0.0240(5) Uani 1 1 d .
H2A H 0.7638 0.4764 0.7654 0.029 Uiso 1 1 calc R
H2B H 0.8601 0.5562 0.7134 0.029 Uiso 1 1 calc R
C7 C 0.5500(3) -0.0743(3) 0.58915(14) 0.0371(7) Uani 1 1 d .
H7 H 0.5547 -0.1695 0.5890 0.045 Uiso 1 1 calc R
C11 C 0.1710(2) 0.4740(3) 0.62385(14) 0.0287(6) Uani 1 1 d .
H11A H 0.1494 0.5560 0.5958 0.034 Uiso 1 1 calc R
H11B H 0.0808 0.4327 0.6351 0.034 Uiso 1 1 calc R
C4 C 0.7740(3) 0.2311(3) 0.54343(14) 0.0274(6) Uani 1 1 d .
H4A H 0.7684 0.2328 0.4911 0.033 Uiso 1 1 calc R
H4B H 0.8639 0.1886 0.5589 0.033 Uiso 1 1 calc R
C10 C 0.2934(3) 0.2100(3) 0.62839(13) 0.0271(5) Uani 1 1 d .
H10A H 0.3073 0.2422 0.6777 0.032 Uiso 1 1 calc R
H10B H 0.2108 0.1502 0.6255 0.032 Uiso 1 1 calc R
C6 C 0.6651(3) 0.0022(3) 0.56983(14) 0.0332(6) Uani 1 1 d .
H6 H 0.7491 -0.0404 0.5577 0.040 Uiso 1 1 calc R
C9 C 0.4232(3) 0.1325(2) 0.60725(12) 0.0234(5) Uani 1 1 d .
B B 0.0116(3) 0.8414(3) 0.64696(16) 0.0242(6) Uani 1 1 d .
H1 H 0.516(2) 0.450(2) 0.7075(13) 0.007(6) Uiso 1 1 d .

loop_
_atom_site_aniso_label
_atom_site_aniso_U_11
_atom_site_aniso_U_22
_atom_site_aniso_U_33
_atom_site_aniso_U_23
_atom_site_aniso_U_13
_atom_site_aniso_U_12
C8 0.0567(18) 0.0209(13) 0.0220(13) 0.0049(10) -0.0086(12) -0.0125(13)
Ni 0.01459(13) 0.01253(13) 0.01131(14) 0.00081(11) 0.00054(9) -0.00115(11)
S1 0.0168(3) 0.0244(3) 0.0177(3) 0.0053(2) 0.0016(2) 0.0016(2)
S2 0.0180(3) 0.0271(3) 0.0185(3) 0.0024(2) -0.0007(2) -0.0070(2)
F 0.0231(6) 0.0130(6) 0.0125(6) 0.0005(5) 0.0008(5) -0.0001(5)
F1 0.0439(9) 0.0307(8) 0.0363(9) -0.0044(7) 0.0001(7) 0.0015(7)
F3 0.0878(14) 0.0296(9) 0.0439(11) -0.0111(8) 0.0349(10) -0.0141(9)
N1 0.0200(10) 0.0182(10) 0.0133(9) 0.0028(8) 0.0015(7) 0.0001(8)
C1 0.0259(12) 0.0205(11) 0.0194(12) -0.0037(10) -0.0024(9) -0.0074(10)
N2 0.0274(10) 0.0159(9) 0.0135(10) -0.0002(7) -0.0009(8) -0.0006(8)
C13 0.0262(12) 0.0243(12) 0.0168(11) -0.0044(10) 0.0019(9) 0.0047(10)
F4 0.0889(16) 0.0540(13) 0.0899(17) -0.0363(12) -0.0634(13) 0.0224(12)
C12 0.0238(12) 0.0358(14) 0.0224(13) 0.0007(11) 0.0078(10) 0.0069(11)
F2 0.0346(10) 0.0600(13) 0.0873(15) 0.0068(11) 0.0279(10) 0.0116(9)
C3 0.0195(11) 0.0268(12) 0.0188(12) 0.0075(10) -0.0028(9) -0.0007(10)
C5 0.0366(14) 0.0178(11) 0.0140(12) -0.0012(9) -0.0050(10) 0.0065(10)
C2 0.0224(12) 0.0300(13) 0.0190(12) 0.0042(10) -0.0044(9) -0.0090(10)
C7 0.072(2) 0.0143(12) 0.0223(13) 0.0009(10) -0.0169(13) -0.0006(13)
C11 0.0155(11) 0.0422(15) 0.0290(14) 0.0014(12) 0.0048(10) 0.0005(11)
C4 0.0288(13) 0.0283(13) 0.0254(13) 0.0000(11) 0.0043(10) 0.0126(11)
C10 0.0332(14) 0.0253(13) 0.0228(13) 0.0052(10) 0.0021(10) -0.0133(11)
C6 0.0538(18) 0.0236(13) 0.0209(13) -0.0029(11) -0.0112(12) 0.0138(12)
C9 0.0363(14) 0.0204(12) 0.0129(12) 0.0030(9) -0.0051(10) -0.0080(10)
B 0.0194(13) 0.0289(15) 0.0243(15) -0.0085(12) 0.0007(11) 0.0024(11)

loop_
_atom_type_symbol
_atom_type_description
_atom_type_scat_dispersion_real
_atom_type_scat_dispersion_imag
_atom_type_scat_source
C C 0.0033 0.0016 'International Tables Vol C Tables 4.2.6.8 and 6.1.1.4'
H H 0.0000 0.0000 'International Tables Vol C Tables 4.2.6.8 and 6.1.1.4'
B B 0.0013 0.0007 'International Tables Vol C Tables 4.2.6.8 and 6.1.1.4'
N N 0.0061 0.0033 'International Tables Vol C Tables 4.2.6.8 and 6.1.1.4'
F F 0.0171 0.0103 'International Tables Vol C Tables 4.2.6.8 and 6.1.1.4'
S S 0.1246 0.1234 'International Tables Vol C Tables 4.2.6.8 and 6.1.1.4'
Ni Ni 0.3393 1.1124 'International Tables Vol C Tables 4.2.6.8 and 6.1.1.4'

loop_
_geom_angle_atom_site_label_1
_geom_angle_atom_site_label_2
_geom_angle_atom_site_label_3
_geom_angle
_geom_angle_site_symmetry_1
_geom_angle_site_symmetry_3
C7 C8 C9 119.0(3) . .
F Ni F 79.73(5) . 3_666
F Ni N2 168.89(6) . .
F Ni N2 89.29(6) 3_666 .
F Ni N1 86.21(7) . .
F Ni N1 165.42(6) 3_666 .
N2 Ni N1 104.86(8) . .
F Ni S2 97.24(4) . .
F Ni S2 90.35(4) 3_666 .
N2 Ni S2 80.97(6) . .
N1 Ni S2 95.28(5) . .
F Ni S1 100.17(4) . .
F Ni S1 87.18(4) 3_666 .
N2 Ni S1 80.84(5) . .
N1 Ni S1 91.55(5) . .
S2 Ni S1 161.67(2) . .
C4 S1 C3 98.84(12) . .
C4 S1 Ni 93.76(8) . .
C3 S1 Ni 96.29(8) . .
C11 S2 C10 101.70(12) . .
C11 S2 Ni 108.16(8) . .
C10 S2 Ni 93.94(8) . .
Ni F Ni 100.27(5) . 3_666
C1 N1 C13 109.16(18) . .
C1 N1 Ni 108.76(14) . .
C13 N1 Ni 112.67(14) . .
N1 C1 C2 113.47(19) . .
C5 N2 C9 118.7(2) . .
C5 N2 Ni 120.29(16) . .
C9 N2 Ni 120.26(16) . .
N1 C13 C12 114.5(2) . .
C11 C12 C13 115.9(2) . .
C2 C3 S1 110.19(16) . .
N2 C5 C6 121.7(2) . .
N2 C5 C4 117.8(2) . .
C6 C5 C4 120.4(2) . .
C1 C2 C3 114.27(19) . .
C8 C7 C6 119.6(2) . .
C12 C11 S2 116.64(17) . .
C5 C4 S1 113.90(17) . .
C9 C10 S2 109.17(16) . .
C7 C6 C5 118.9(3) . .
N2 C9 C8 122.0(2) . .
N2 C9 C10 116.4(2) . .
C8 C9 C10 121.6(2) . .
F4 B F2 110.2(2) . .
F4 B F3 109.2(2) . .
F2 B F3 106.9(2) . .
F4 B F1 112.1(2) . .
F2 B F1 109.5(2) . .
F3 B F1 108.9(2) . .

loop_
_geom_bond_atom_site_label_1
_geom_bond_atom_site_label_2
_geom_bond_distance
_geom_bond_site_symmetry_2
C8 C7 1.373(4) .
C8 C9 1.384(3) .
Ni F 2.0041(13) .
Ni F 2.0169(13) 3_666
Ni N2 2.0870(19) .
Ni N1 2.1154(19) .
Ni S2 2.4016(8) .
Ni S1 2.4568(8) .
S1 C4 1.802(3) .
S1 C3 1.818(2) .
S2 C11 1.812(3) .
S2 C10 1.824(3) .
F Ni 2.0169(13) 3_666
F1 B 1.398(3) .
F3 B 1.398(3) .
N1 C1 1.491(3) .
N1 C13 1.491(3) .
C1 C2 1.517(3) .
N2 C5 1.345(3) .
N2 C9 1.348(3) .
C13 C12 1.521(3) .
F4 B 1.359(3) .
C12 C11 1.521(4) .
F2 B 1.371(3) .
C3 C2 1.523(3) .
C5 C6 1.391(3) .
C5 C4 1.507(4) .
C7 C6 1.376(4) .
C10 C9 1.504(4) .
